data_7105851
loop_
_publ_author_name
'Christopher Lawson'
'Alexandra Slawin'
'Nicholas Westwood'

_publ_section_title
;
 Application of the copper catalysed N-arylation of amidines in the
 synthesis of analogues of the chemical tool, Blebbistatin
;
_journal_name_full Chem.Commun.
_journal_page_first 1057
_journal_paper_doi 10.1039/c0cc03624b
_journal_volume 47
_journal_year 2011
_chemical_formula_moiety 'C14 H14 N2'
_chemical_formula_sum 'C14 H14 N2'
_chemical_formula_weight 210.27
_chemical_name_systematic
;
?
;
_space_group_IT_number 2
_symmetry_cell_setting triclinic
_symmetry_space_group_name_Hall '-P 1'
_symmetry_space_group_name_H-M 'P -1'
_atom_sites_solution_hydrogens geom
_atom_sites_solution_primary direct
_atom_sites_solution_secondary difmap
_audit_creation_method SHELXL-97
_cell_angle_alpha 84.126(18)
_cell_angle_beta 81.77(2)
_cell_angle_gamma 80.108(17)
_cell_formula_units_Z 4
_cell_length_a 9.820(2)
_cell_length_b 10.097(3)
_cell_length_c 12.209(4)
_cell_measurement_reflns_used 3754
_cell_measurement_temperature 93(2)
_cell_measurement_theta_max 28.9
_cell_measurement_theta_min 2.1
_cell_volume 1176.5(6)
_computing_cell_refinement 'CrystalClear (Rigaku Corp., 2004)'
_computing_data_collection 'CrystalClear (Rigaku Corp., 2004)'
_computing_data_reduction 'CrystalClear (Rigaku Corp., 2004)'
_computing_molecular_graphics 'Bruker SHELXTL'
_computing_publication_material 'Bruker SHELXTL'
_computing_structure_refinement 'SHELXL-97 (Sheldrick, 1997)'
_computing_structure_solution 'SHELXS-97 (Sheldrick, 1990)'
_diffrn_ambient_temperature 93(2)
_diffrn_measured_fraction_theta_full 0.967
_diffrn_measured_fraction_theta_max 0.963
_diffrn_measurement_device_type CCD
_diffrn_measurement_method '\w and \f scans'
_diffrn_radiation_monochromator confocal
_diffrn_radiation_source 'rotating anode'
_diffrn_radiation_type MoK\a
_diffrn_radiation_wavelength 0.71073
_diffrn_reflns_av_R_equivalents 0.0433
_diffrn_reflns_av_sigmaI/netI 0.0787
_diffrn_reflns_limit_h_max 11
_diffrn_reflns_limit_h_min -11
_diffrn_reflns_limit_k_max 9
_diffrn_reflns_limit_k_min -12
_diffrn_reflns_limit_l_max 12
_diffrn_reflns_limit_l_min -14
_diffrn_reflns_number 7473
_diffrn_reflns_theta_full 25.00
_diffrn_reflns_theta_max 25.35
_diffrn_reflns_theta_min 2.05
_exptl_absorpt_coefficient_mu 0.071
_exptl_absorpt_correction_T_max 1.000
_exptl_absorpt_correction_T_min 0.646
_exptl_absorpt_correction_type multi-scan
_exptl_absorpt_process_details 'Jacobson, R. (1998) Private communication'
_exptl_crystal_colour Colorless
_exptl_crystal_density_diffrn 1.187
_exptl_crystal_density_method 'not measured'
_exptl_crystal_description Prism
_exptl_crystal_F_000 448
_exptl_crystal_size_max 0.20
_exptl_crystal_size_mid 0.20
_exptl_crystal_size_min 0.10
_refine_diff_density_max 0.237
_refine_diff_density_min -0.225
_refine_diff_density_rms 0.051
_refine_ls_extinction_method none
_refine_ls_goodness_of_fit_ref 1.051
_refine_ls_hydrogen_treatment mixed
_refine_ls_matrix_type full
_refine_ls_number_parameters 308
_refine_ls_number_reflns 4141
_refine_ls_number_restraints 4
_refine_ls_restrained_S_all 1.052
_refine_ls_R_factor_all 0.0772
_refine_ls_R_factor_gt 0.0578
_refine_ls_shift/su_max 0.005
_refine_ls_shift/su_mean 0.000
_refine_ls_structure_factor_coef Fsqd
_refine_ls_weighting_details 'calc w=1/[\s^2^(Fo^2^)+(0.0757P)^2^+0.0137P] where P=(Fo^2^+2Fc^2^)/3'
_refine_ls_weighting_scheme calc
_refine_ls_wR_factor_gt 0.1388
_refine_ls_wR_factor_ref 0.1577
_reflns_number_gt 3120
_reflns_number_total 4141
_reflns_threshold_expression >2sigma(I)
_cod_data_source_file C0CC03624B.TXT
_cod_data_source_block 8B
_cod_depositor_comments
;
The following automatic conversions were performed:
'_symmetry_cell_setting' value 'Triclinic' changed to 'triclinic'
according to '/home/saulius/struct/CIF-dictionaries/cif_core.dic'
dictionary named 'cif_core.dic' version 2.4.1 from 2010-06-29.

Automatic conversion script
Id: cif_fix_enum 1527 2010-12-29 10:47:43Z saulius 
;
_cod_original_sg_symbol_H-M P-1
_cod_database_code 7105851

loop_
_symmetry_equiv_pos_as_xyz
'x, y, z'
'-x, -y, -z'

loop_
_atom_site_label
_atom_site_type_symbol
_atom_site_fract_x
_atom_site_fract_y
_atom_site_fract_z
_atom_site_U_iso_or_equiv
_atom_site_adp_type
_atom_site_occupancy
_atom_site_symmetry_multiplicity
_atom_site_calc_flag
_atom_site_refinement_flags
_atom_site_disorder_assembly
_atom_site_disorder_group
N1 N 0.31623(14) 0.08127(15) -0.09592(13) 0.0248(4) Uani 1 1 d . . .
C2 C 0.28743(17) 0.18570(17) -0.03796(15) 0.0215(4) Uani 1 1 d . . .
N2 N 0.34812(16) 0.29742(15) -0.06104(15) 0.0307(4) Uani 1 1 d D . .
H2A H 0.4090(17) 0.2997(19) -0.1268(14) 0.028(5) Uiso 1 1 d D . .
H2B H 0.3074(19) 0.3782(17) -0.0266(16) 0.038(5) Uiso 1 1 d D . .
C3 C 0.18377(17) 0.18269(17) 0.06372(15) 0.0230(4) Uani 1 1 d . . .
C4 C 0.08695(17) 0.09478(19) 0.07540(16) 0.0280(5) Uani 1 1 d . . .
H4A H 0.0872 0.0378 0.0181 0.034 Uiso 1 1 calc R . .
C5 C -0.00989(18) 0.0893(2) 0.16972(18) 0.0335(5) Uani 1 1 d . . .
H5A H -0.0749 0.0283 0.1767 0.040 Uiso 1 1 calc R . .
C6 C -0.01208(19) 0.1725(2) 0.25377(18) 0.0359(5) Uani 1 1 d . . .
H6A H -0.0785 0.1690 0.3183 0.043 Uiso 1 1 calc R . .
C7 C 0.0834(2) 0.2606(2) 0.24275(17) 0.0344(5) Uani 1 1 d . . .
H7A H 0.0822 0.3182 0.2999 0.041 Uiso 1 1 calc R . .
C8 C 0.18125(18) 0.26552(18) 0.14829(16) 0.0288(5) Uani 1 1 d . . .
H8A H 0.2467 0.3260 0.1417 0.035 Uiso 1 1 calc R . .
C9 C 0.41903(17) 0.08566(17) -0.19150(16) 0.0230(4) Uani 1 1 d . . .
C10 C 0.38152(18) 0.10743(18) -0.29743(16) 0.0266(5) Uani 1 1 d . . .
H10A H 0.2858 0.1226 -0.3076 0.032 Uiso 1 1 calc R . .
C11 C 0.48357(18) 0.10731(19) -0.38954(17) 0.0294(5) Uani 1 1 d . . .
H11A H 0.4559 0.1232 -0.4618 0.035 Uiso 1 1 calc R . .
C12 C 0.62442(18) 0.08463(18) -0.37830(17) 0.0283(5) Uani 1 1 d . . .
C13 C 0.66111(18) 0.06062(18) -0.27160(17) 0.0292(5) Uani 1 1 d . . .
H13A H 0.7569 0.0435 -0.2616 0.035 Uiso 1 1 calc R . .
C14 C 0.56031(18) 0.06116(18) -0.17899(17) 0.0278(5) Uani 1 1 d . . .
H14A H 0.5880 0.0447 -0.1067 0.033 Uiso 1 1 calc R . .
C15 C 0.73532(19) 0.0845(2) -0.47821(18) 0.0386(5) Uani 1 1 d . . .
H15A H 0.7750 0.1681 -0.4849 0.058 Uiso 1 1 calc R . .
H15B H 0.6936 0.0783 -0.5454 0.058 Uiso 1 1 calc R . .
H15C H 0.8091 0.0071 -0.4690 0.058 Uiso 1 1 calc R . .
N21 N 0.24145(15) 0.57462(15) 0.01598(14) 0.0278(4) Uani 1 1 d . . .
C22 C 0.28762(17) 0.67633(18) -0.04177(17) 0.0256(4) Uani 1 1 d . . .
N22 N 0.28164(16) 0.79887(16) -0.00345(15) 0.0306(4) Uani 1 1 d D . .
H22A H 0.2405(18) 0.808(2) 0.0735(13) 0.035(5) Uiso 1 1 d D . .
H22B H 0.301(2) 0.876(2) -0.0507(18) 0.062(7) Uiso 1 1 d D . .
C23 C 0.35438(18) 0.66001(18) -0.15829(17) 0.0273(5) Uani 1 1 d . . .
C24 C 0.30451(19) 0.57843(19) -0.22340(17) 0.0316(5) Uani 1 1 d . . .
H24A H 0.2275 0.5346 -0.1937 0.038 Uiso 1 1 calc R . .
C25 C 0.3664(2) 0.5606(2) -0.33135(18) 0.0378(5) Uani 1 1 d . . .
H25A H 0.3326 0.5037 -0.3749 0.045 Uiso 1 1 calc R . .
C26 C 0.4778(2) 0.6258(2) -0.37613(19) 0.0392(5) Uani 1 1 d . . .
H26A H 0.5201 0.6137 -0.4502 0.047 Uiso 1 1 calc R . .
C27 C 0.5267(2) 0.7082(2) -0.31244(18) 0.0364(5) Uani 1 1 d . . .
H27A H 0.6028 0.7530 -0.3429 0.044 Uiso 1 1 calc R . .
C28 C 0.46519(18) 0.72631(19) -0.20373(17) 0.0304(5) Uani 1 1 d . . .
H28A H 0.4988 0.7839 -0.1606 0.037 Uiso 1 1 calc R . .
C29 C 0.17351(19) 0.59850(18) 0.12474(17) 0.0275(5) Uani 1 1 d . . .
C30 C 0.02797(19) 0.62245(18) 0.14420(18) 0.0317(5) Uani 1 1 d . . .
H30A H -0.0249 0.6223 0.0849 0.038 Uiso 1 1 calc R . .
C31 C -0.0398(2) 0.6465(2) 0.25004(19) 0.0361(5) Uani 1 1 d . . .
H31A H -0.1387 0.6630 0.2616 0.043 Uiso 1 1 calc R . .
C32 C 0.0330(2) 0.6471(2) 0.33919(18) 0.0363(5) Uani 1 1 d . . .
C33 C 0.1779(2) 0.6192(2) 0.31968(18) 0.0359(5) Uani 1 1 d . . .
H33A H 0.2305 0.6164 0.3796 0.043 Uiso 1 1 calc R . .
C34 C 0.2473(2) 0.59547(19) 0.21398(18) 0.0336(5) Uani 1 1 d . . .
H34A H 0.3462 0.5770 0.2029 0.040 Uiso 1 1 calc R . .
C35 C -0.0413(2) 0.6776(2) 0.4529(2) 0.0524(7) Uani 1 1 d . . .
H35A H -0.0628 0.7754 0.4573 0.079 Uiso 1 1 calc R . .
H35B H 0.0186 0.6376 0.5093 0.079 Uiso 1 1 calc R . .
H35C H -0.1281 0.6395 0.4659 0.079 Uiso 1 1 calc R . .

loop_
_atom_site_aniso_label
_atom_site_aniso_U_11
_atom_site_aniso_U_22
_atom_site_aniso_U_33
_atom_site_aniso_U_23
_atom_site_aniso_U_13
_atom_site_aniso_U_12
N1 0.0295(8) 0.0242(8) 0.0205(10) -0.0018(7) -0.0006(6) -0.0062(6)
C2 0.0244(9) 0.0205(9) 0.0199(11) -0.0018(8) -0.0039(7) -0.0035(7)
N2 0.0363(9) 0.0229(9) 0.0312(11) -0.0072(8) 0.0092(8) -0.0080(7)
C3 0.0259(9) 0.0189(9) 0.0226(11) 0.0013(8) -0.0026(8) -0.0009(7)
C4 0.0288(9) 0.0297(10) 0.0260(12) -0.0047(9) -0.0015(8) -0.0062(8)
C5 0.0276(10) 0.0396(12) 0.0333(13) 0.0017(10) -0.0003(9) -0.0106(8)
C6 0.0357(11) 0.0382(12) 0.0282(13) 0.0020(9) 0.0061(9) -0.0016(9)
C7 0.0478(12) 0.0292(11) 0.0236(13) -0.0046(9) 0.0014(9) -0.0023(9)
C8 0.0366(10) 0.0224(10) 0.0270(12) -0.0006(8) -0.0027(8) -0.0058(8)
C9 0.0302(10) 0.0178(9) 0.0207(11) -0.0002(8) 0.0004(8) -0.0070(7)
C10 0.0268(9) 0.0266(10) 0.0253(12) -0.0036(8) -0.0001(8) -0.0025(7)
C11 0.0392(11) 0.0289(11) 0.0194(11) -0.0018(8) -0.0040(8) -0.0036(8)
C12 0.0311(10) 0.0241(10) 0.0276(12) -0.0026(8) 0.0042(8) -0.0051(8)
C13 0.0281(10) 0.0272(11) 0.0320(13) -0.0015(9) -0.0037(8) -0.0046(8)
C14 0.0348(10) 0.0261(10) 0.0232(11) -0.0012(8) -0.0046(8) -0.0066(8)
C15 0.0382(11) 0.0458(13) 0.0310(13) -0.0050(10) 0.0031(9) -0.0093(9)
N21 0.0365(9) 0.0225(9) 0.0242(10) -0.0043(7) 0.0019(7) -0.0077(7)
C22 0.0260(9) 0.0231(10) 0.0282(12) -0.0020(8) -0.0046(8) -0.0042(7)
N22 0.0425(9) 0.0231(9) 0.0261(11) -0.0033(8) 0.0008(8) -0.0083(7)
C23 0.0327(10) 0.0208(10) 0.0268(12) 0.0012(8) -0.0027(8) -0.0024(8)
C24 0.0411(11) 0.0269(10) 0.0273(13) -0.0001(9) -0.0034(9) -0.0092(8)
C25 0.0510(12) 0.0341(12) 0.0291(14) -0.0049(10) -0.0027(10) -0.0100(9)
C26 0.0518(12) 0.0361(12) 0.0257(13) -0.0023(10) 0.0048(10) -0.0038(10)
C27 0.0392(11) 0.0330(12) 0.0356(14) 0.0032(10) 0.0001(9) -0.0092(9)
C28 0.0352(10) 0.0272(10) 0.0291(13) -0.0016(9) -0.0040(9) -0.0061(8)
C29 0.0403(11) 0.0161(9) 0.0252(12) -0.0008(8) 0.0006(9) -0.0067(7)
C30 0.0393(11) 0.0240(10) 0.0307(13) -0.0013(9) -0.0036(9) -0.0035(8)
C31 0.0382(11) 0.0286(11) 0.0392(14) -0.0039(10) 0.0021(10) -0.0042(8)
C32 0.0537(13) 0.0246(11) 0.0277(13) -0.0043(9) 0.0062(10) -0.0065(9)
C33 0.0520(13) 0.0315(11) 0.0257(13) -0.0025(9) -0.0037(9) -0.0122(9)
C34 0.0406(11) 0.0285(11) 0.0320(13) -0.0021(9) -0.0017(9) -0.0094(8)
C35 0.0700(15) 0.0463(14) 0.0371(16) -0.0090(12) 0.0087(12) -0.0084(12)

loop_
_atom_type_symbol
_atom_type_description
_atom_type_scat_dispersion_real
_atom_type_scat_dispersion_imag
_atom_type_scat_source
C C 0.0033 0.0016 'International Tables Vol C Tables 4.2.6.8 and 6.1.1.4'
H H 0.0000 0.0000 'International Tables Vol C Tables 4.2.6.8 and 6.1.1.4'
N N 0.0061 0.0033 'International Tables Vol C Tables 4.2.6.8 and 6.1.1.4'

loop_
_geom_angle_atom_site_label_1
_geom_angle_atom_site_label_2
_geom_angle_atom_site_label_3
_geom_angle
_geom_angle_site_symmetry_1
_geom_angle_site_symmetry_3
_geom_angle_publ_flag
C2 N1 C9 117.45(15) . . ?
N1 C2 N2 124.67(17) . . ?
N1 C2 C3 118.73(16) . . ?
N2 C2 C3 116.56(16) . . ?
C8 C3 C4 118.66(17) . . ?
C8 C3 C2 121.59(17) . . ?
C4 C3 C2 119.75(17) . . ?
C5 C4 C3 120.85(19) . . ?
C6 C5 C4 120.22(19) . . ?
C7 C6 C5 119.38(19) . . ?
C6 C7 C8 120.4(2) . . ?
C3 C8 C7 120.51(18) . . ?
C10 C9 C14 118.66(16) . . ?
C10 C9 N1 121.22(15) . . ?
C14 C9 N1 120.04(17) . . ?
C9 C10 C11 120.29(17) . . ?
C12 C11 C10 121.66(19) . . ?
C11 C12 C13 117.62(17) . . ?
C11 C12 C15 121.72(18) . . ?
C13 C12 C15 120.66(17) . . ?
C12 C13 C14 121.28(17) . . ?
C13 C14 C9 120.47(18) . . ?
C22 N21 C29 116.24(15) . . ?
N21 C22 N22 124.55(18) . . ?
N21 C22 C23 119.04(16) . . ?
N22 C22 C23 116.40(17) . . ?
C24 C23 C28 119.23(18) . . ?
C24 C23 C22 119.62(17) . . ?
C28 C23 C22 121.15(18) . . ?
C25 C24 C23 120.42(19) . . ?
C24 C25 C26 120.2(2) . . ?
C27 C26 C25 119.6(2) . . ?
C26 C27 C28 120.43(19) . . ?
C23 C28 C27 120.03(19) . . ?
C34 C29 C30 118.27(18) . . ?
C34 C29 N21 122.02(16) . . ?
C30 C29 N21 119.69(18) . . ?
C31 C30 C29 120.28(19) . . ?
C32 C31 C30 121.88(18) . . ?
C31 C32 C33 117.42(18) . . ?
C31 C32 C35 121.46(19) . . ?
C33 C32 C35 121.1(2) . . ?
C32 C33 C34 121.3(2) . . ?
C29 C34 C33 120.78(18) . . ?

loop_
_geom_bond_atom_site_label_1
_geom_bond_atom_site_label_2
_geom_bond_distance
_geom_bond_site_symmetry_2
_geom_bond_publ_flag
N1 C2 1.298(2) . ?
N1 C9 1.432(2) . ?
C2 N2 1.351(2) . ?
C2 C3 1.490(2) . ?
C3 C8 1.389(3) . ?
C3 C4 1.392(3) . ?
C4 C5 1.387(3) . ?
C5 C6 1.387(3) . ?
C6 C7 1.384(3) . ?
C7 C8 1.394(3) . ?
C9 C10 1.381(3) . ?
C9 C14 1.394(2) . ?
C10 C11 1.395(3) . ?
C11 C12 1.387(3) . ?
C12 C13 1.388(3) . ?
C12 C15 1.514(3) . ?
C13 C14 1.392(3) . ?
N21 C22 1.295(2) . ?
N21 C29 1.422(2) . ?
C22 N22 1.356(2) . ?
C22 C23 1.491(3) . ?
C23 C24 1.391(3) . ?
C23 C28 1.393(3) . ?
C24 C25 1.386(3) . ?
C25 C26 1.390(3) . ?
C26 C27 1.380(3) . ?
C27 C28 1.394(3) . ?
C29 C34 1.387(3) . ?
C29 C30 1.398(3) . ?
C30 C31 1.391(3) . ?
C31 C32 1.386(3) . ?
C32 C33 1.392(3) . ?
C32 C35 1.508(3) . ?
C33 C34 1.394(3) . ?

loop_
_geom_hbond_atom_site_label_D
_geom_hbond_atom_site_label_H
_geom_hbond_atom_site_label_A
_geom_hbond_distance_DH
_geom_hbond_distance_HA
_geom_hbond_distance_DA
_geom_hbond_angle_DHA
_geom_hbond_site_symmetry_A
N2 H2B N21 0.955(15) 2.073(16) 3.011(2) 167.0(18) .
N22 H22B N1 0.954(17) 2.110(19) 3.014(2) 158(2) 1_565

loop_
_geom_torsion_atom_site_label_1
_geom_torsion_atom_site_label_2
_geom_torsion_atom_site_label_3
_geom_torsion_atom_site_label_4
_geom_torsion
_geom_torsion_site_symmetry_1
_geom_torsion_site_symmetry_2
_geom_torsion_site_symmetry_3
_geom_torsion_site_symmetry_4
_geom_torsion_publ_flag
C9 N1 C2 N2 -0.5(3) . . . . ?
C9 N1 C2 C3 -178.34(14) . . . . ?
N1 C2 C3 C8 157.94(16) . . . . ?
N2 C2 C3 C8 -20.1(2) . . . . ?
N1 C2 C3 C4 -21.8(2) . . . . ?
N2 C2 C3 C4 160.15(17) . . . . ?
C8 C3 C4 C5 -0.3(3) . . . . ?
C2 C3 C4 C5 179.45(16) . . . . ?
C3 C4 C5 C6 0.4(3) . . . . ?
C4 C5 C6 C7 -0.2(3) . . . . ?
C5 C6 C7 C8 -0.2(3) . . . . ?
C4 C3 C8 C7 -0.1(3) . . . . ?
C2 C3 C8 C7 -179.87(16) . . . . ?
C6 C7 C8 C3 0.4(3) . . . . ?
C2 N1 C9 C10 -104.3(2) . . . . ?
C2 N1 C9 C14 78.8(2) . . . . ?
C14 C9 C10 C11 -1.2(3) . . . . ?
N1 C9 C10 C11 -178.07(16) . . . . ?
C9 C10 C11 C12 0.5(3) . . . . ?
C10 C11 C12 C13 0.6(3) . . . . ?
C10 C11 C12 C15 -179.97(18) . . . . ?
C11 C12 C13 C14 -0.9(3) . . . . ?
C15 C12 C13 C14 179.63(17) . . . . ?
C12 C13 C14 C9 0.2(3) . . . . ?
C10 C9 C14 C13 0.9(3) . . . . ?
N1 C9 C14 C13 177.78(16) . . . . ?
C29 N21 C22 N22 3.6(3) . . . . ?
C29 N21 C22 C23 -177.33(15) . . . . ?
N21 C22 C23 C24 35.4(2) . . . . ?
N22 C22 C23 C24 -145.47(17) . . . . ?
N21 C22 C23 C28 -145.33(18) . . . . ?
N22 C22 C23 C28 33.8(2) . . . . ?
C28 C23 C24 C25 1.6(3) . . . . ?
C22 C23 C24 C25 -179.14(16) . . . . ?
C23 C24 C25 C26 -0.9(3) . . . . ?
C24 C25 C26 C27 0.1(3) . . . . ?
C25 C26 C27 C28 0.1(3) . . . . ?
C24 C23 C28 C27 -1.4(3) . . . . ?
C22 C23 C28 C27 179.32(16) . . . . ?
C26 C27 C28 C23 0.6(3) . . . . ?
C22 N21 C29 C34 -82.0(2) . . . . ?
C22 N21 C29 C30 99.7(2) . . . . ?
C34 C29 C30 C31 1.9(3) . . . . ?
N21 C29 C30 C31 -179.74(16) . . . . ?
C29 C30 C31 C32 -0.3(3) . . . . ?
C30 C31 C32 C33 -1.5(3) . . . . ?
C30 C31 C32 C35 178.04(19) . . . . ?
C31 C32 C33 C34 1.8(3) . . . . ?
C35 C32 C33 C34 -177.80(19) . . . . ?
C30 C29 C34 C33 -1.7(3) . . . . ?
N21 C29 C34 C33 -179.98(17) . . . . ?
C32 C33 C34 C29 -0.2(3) . . . . ?
